data_7043144
loop_
_publ_author_name
'Fan, Yang'
'Cui, Ying'
'Zou, Guo-dong'
'Duan, Rui-Huan Huan'
'Zhang, Xu'
'Dong, Yu-Xiang'
'Lv, Haiting'
'Cao, Juntao'
'Jing, Qiang-Shan'

_publ_section_title
;
 Ferrocenecarboxylate-functionalized titanium-oxo-cluster: ferrocene wheel
 as sensitizer for photocurrent response
;
_journal_name_full 'Dalton Trans.'
_journal_paper_doi 10.1039/C7DT01756A
_journal_year 2017
_chemical_formula_moiety 'C84 H96 Fe6 O24 Ti6'
_chemical_formula_sum 'C84 H96 Fe6 O24 Ti6'
_chemical_formula_weight 2112.10
_space_group_crystal_system monoclinic
_space_group_IT_number 14
_space_group_name_Hall '-P 2yn'
_space_group_name_H-M_alt 'P 1 21/n 1'
_symmetry_space_group_name_Hall '-P 2yn'
_symmetry_space_group_name_H-M 'P 1 21/n 1'
_atom_sites_solution_hydrogens mixed
_audit_creation_method SHELXL-2014/8
_audit_update_record
;
2017-04-17 deposited with the CCDC.
2017-05-29 downloaded from the CCDC.
;
_cell_angle_alpha 90
_cell_angle_beta 90.638(4)
_cell_angle_gamma 90
_cell_formula_units_Z 2
_cell_length_a 16.8249(7)
_cell_length_b 13.8268(4)
_cell_length_c 19.4260(7)
_cell_measurement_reflns_used 3634
_cell_measurement_temperature 295(2)
_cell_measurement_theta_max 25.1210
_cell_measurement_theta_min 3.1790
_cell_volume 4518.9(3)
_computing_cell_refinement 'CrysAlisPro 1.171.38.41 (Rigaku OD, 2015)'
_computing_data_collection 'CrysAlisPro 1.171.38.41 (Rigaku OD, 2015)'
_computing_data_reduction 'CrysAlisPro 1.171.38.41 (Rigaku OD, 2015)'
_computing_molecular_graphics 'DIAMOND. Version 3.2k. Crystal Impact'
_computing_publication_material 'Windows Word 2010'
_computing_structure_refinement 'SHELXL-2014/8 (Sheldrick, 2014)'
_computing_structure_solution 'SHELXS-2013 (Sheldrick, 2013)'
_diffrn_ambient_temperature 295(2)
_diffrn_detector_area_resol_mean 16.1213
_diffrn_measured_fraction_theta_full 0.998
_diffrn_measured_fraction_theta_max 0.998
_diffrn_measurement_device_type 'Xcalibur, Eos, Gemini'
_diffrn_measurement_method '\w scans'
_diffrn_radiation_type MoK\a
_diffrn_radiation_wavelength 0.71073
_diffrn_reflns_av_R_equivalents 0.0391
_diffrn_reflns_av_unetI/netI 0.0613
_diffrn_reflns_Laue_measured_fraction_full 0.998
_diffrn_reflns_Laue_measured_fraction_max 0.998
_diffrn_reflns_limit_h_max 20
_diffrn_reflns_limit_h_min -20
_diffrn_reflns_limit_k_max 17
_diffrn_reflns_limit_k_min -15
_diffrn_reflns_limit_l_max 23
_diffrn_reflns_limit_l_min -15
_diffrn_reflns_number 19561
_diffrn_reflns_point_group_measured_fraction_full 0.998
_diffrn_reflns_point_group_measured_fraction_max 0.998
_diffrn_reflns_theta_full 25.242
_diffrn_reflns_theta_max 26.000
_diffrn_reflns_theta_min 2.834
_diffrn_source 'fine-focus sealed X-ray tube'
_exptl_absorpt_coefficient_mu 1.501
_exptl_absorpt_correction_T_max 1.00000
_exptl_absorpt_correction_T_min 0.65785
_exptl_absorpt_correction_type multi-scan
_exptl_absorpt_process_details
;
CrysAlisPro 1.171.38.41 (Rigaku Oxford Diffraction, 2015)
Empirical absorption correction using spherical harmonics,
 implemented in SCALE3 ABSPACK scaling algorithm.
;
_exptl_crystal_colour red
_exptl_crystal_density_diffrn 1.552
_exptl_crystal_description prism
_exptl_crystal_F_000 2160
_exptl_crystal_size_max 0.10
_exptl_crystal_size_mid 0.05
_exptl_crystal_size_min 0.04
_refine_diff_density_max 0.520
_refine_diff_density_min -0.431
_refine_diff_density_rms 0.073
_refine_ls_extinction_method none
_refine_ls_goodness_of_fit_ref 1.022
_refine_ls_hydrogen_treatment constr
_refine_ls_matrix_type full
_refine_ls_number_parameters 665
_refine_ls_number_reflns 8852
_refine_ls_number_restraints 705
_refine_ls_restrained_S_all 1.063
_refine_ls_R_factor_all 0.0875
_refine_ls_R_factor_gt 0.0501
_refine_ls_shift/su_max 0.001
_refine_ls_shift/su_mean 0.000
_refine_ls_structure_factor_coef Fsqd
_refine_ls_weighting_details 'w=1/[\s^2^(Fo^2^)+(0.0485P)^2^+2.5836P] where P=(Fo^2^+2Fc^2^)/3'
_refine_ls_weighting_scheme calc
_refine_ls_wR_factor_gt 0.1070
_refine_ls_wR_factor_ref 0.1286
_reflns_Friedel_coverage 0.000
_reflns_number_gt 5813
_reflns_number_total 8852
_reflns_threshold_expression 'I > 2\s(I)'
_cod_data_source_file c7dt01756a2.cif
_cod_data_source_block C1
_cod_database_code 7043144
_shelx_shelxl_version_number 2014/8
_shelx_space_group_comment
;
The symmetry employed for this shelxl refinement is uniquely defined
by the following loop, which should always be used as a source of
symmetry information in preference to the above space-group names.
They are only intended as comments.
;

loop_
_space_group_symop_operation_xyz
'x, y, z'
'-x+1/2, y+1/2, -z+1/2'
'-x, -y, -z'
'x-1/2, -y-1/2, z-1/2'

loop_
_atom_site_label
_atom_site_type_symbol
_atom_site_fract_x
_atom_site_fract_y
_atom_site_fract_z
_atom_site_U_iso_or_equiv
_atom_site_adp_type
_atom_site_occupancy
_atom_site_site_symmetry_order
_atom_site_calc_flag
_atom_site_refinement_flags_posn
_atom_site_refinement_flags_adp
_atom_site_refinement_flags_occupancy
_atom_site_disorder_assembly
_atom_site_disorder_group
Fe1 Fe 0.13613(4) 0.80235(4) 0.53045(3) 0.04750(18) Uani 1 1 d . . . . .
Fe2 Fe 0.44232(4) 0.63281(4) 0.74188(3) 0.0518(2) Uani 1 1 d . . . . .
Fe3 Fe 0.78765(5) 0.66233(5) 0.50249(4) 0.0621(2) Uani 1 1 d . . . . .
Ti1 Ti 0.62075(5) 0.98284(5) 0.56206(4) 0.0402(2) Uani 1 1 d . . . . .
Ti2 Ti 0.41612(5) 0.98454(5) 0.59481(3) 0.0391(2) Uani 1 1 d . . . . .
Ti3 Ti 0.50036(5) 0.83079(5) 0.50335(4) 0.0398(2) Uani 1 1 d . . . . .
O1 O 0.51980(16) 0.93287(18) 0.58628(12) 0.0385(6) Uani 1 1 d . . . . .
O2 O 0.58232(17) 0.90991(17) 0.46806(12) 0.0389(7) Uani 1 1 d . . . . .
O4 O 0.29378(18) 0.98439(19) 0.59143(15) 0.0470(7) Uani 1 1 d . . . . .
O5 O 0.26619(18) 0.9999(2) 0.47871(15) 0.0500(8) Uani 1 1 d . . . . .
O6 O 0.38701(19) 0.85628(19) 0.64397(14) 0.0491(8) Uani 1 1 d . . . . .
O7 O 0.43644(18) 0.74693(18) 0.57073(14) 0.0462(7) Uani 1 1 d . . . . .
O8 O 0.5883(2) 0.74431(19) 0.54529(15) 0.0506(8) Uani 1 1 d . . . . .
O9 O 0.67368(19) 0.8543(2) 0.58770(14) 0.0500(8) Uani 1 1 d . . . . .
O10 O 0.4810(2) 0.75272(19) 0.43332(15) 0.0595(9) Uani 1 1 d D U . . .
O11 O 0.64925(19) 1.0377(2) 0.64043(14) 0.0547(8) Uani 1 1 d D U . . .
O12 O 0.4259(2) 1.0491(2) 0.67218(14) 0.0543(8) Uani 1 1 d D U . . .
C1 C 0.2470(3) 0.9780(3) 0.5396(2) 0.0460(11) Uani 1 1 d . . . . .
C2 C 0.1665(3) 0.9417(3) 0.5521(2) 0.0476(11) Uani 1 1 d . . . . .
C3 C 0.1037(3) 0.9385(3) 0.5029(3) 0.0589(13) Uani 1 1 d . . . . .
H3 H 0.1050 0.9642 0.4587 0.071 Uiso 1 1 calc R U . . .
C4 C 0.0385(3) 0.8893(3) 0.5327(3) 0.0699(15) Uani 1 1 d . . . . .
H4 H -0.0102 0.8766 0.5113 0.084 Uiso 1 1 calc R U . . .
C5 C 0.0608(3) 0.8631(4) 0.6006(3) 0.0691(15) Uani 1 1 d . . . . .
H5 H 0.0289 0.8308 0.6319 0.083 Uiso 1 1 calc R U . . .
C6 C 0.1406(3) 0.8946(3) 0.6129(3) 0.0584(13) Uani 1 1 d . . . . .
H6 H 0.1701 0.8859 0.6532 0.070 Uiso 1 1 calc R U . . .
C7 C 0.1805(4) 0.7373(4) 0.4451(3) 0.0791(17) Uani 1 1 d . . . . .
H7 H 0.1878 0.7666 0.4025 0.095 Uiso 1 1 calc R U . . .
C8 C 0.1121(4) 0.6894(4) 0.4660(3) 0.0708(16) Uani 1 1 d . . . . .
H8 H 0.0657 0.6813 0.4401 0.085 Uiso 1 1 calc R U . . .
C9 C 0.1258(4) 0.6555(3) 0.5330(3) 0.0728(16) Uani 1 1 d . . . . .
H9 H 0.0901 0.6208 0.5596 0.087 Uiso 1 1 calc R U . . .
C10 C 0.2030(4) 0.6831(4) 0.5531(3) 0.0761(17) Uani 1 1 d . . . . .
H10 H 0.2273 0.6698 0.5952 0.091 Uiso 1 1 calc R U . . .
C11 C 0.2367(3) 0.7339(4) 0.4989(4) 0.0803(18) Uani 1 1 d . . . . .
H11 H 0.2873 0.7608 0.4985 0.096 Uiso 1 1 calc R U . . .
C12 C 0.4004(3) 0.7704(3) 0.6248(2) 0.0440(10) Uani 1 1 d . . . . .
C13 C 0.3706(3) 0.6921(3) 0.6696(2) 0.0454(10) Uani 1 1 d . . . . .
C14 C 0.3363(3) 0.7033(3) 0.7355(2) 0.0556(12) Uani 1 1 d . . . . .
H14 H 0.3235 0.7615 0.7568 0.067 Uiso 1 1 calc R U . . .
C15 C 0.3250(3) 0.6086(4) 0.7631(3) 0.0668(14) Uani 1 1 d . . . . .
H15 H 0.3037 0.5941 0.8058 0.080 Uiso 1 1 calc R U . . .
C16 C 0.3518(3) 0.5411(3) 0.7145(3) 0.0670(15) Uani 1 1 d . . . . .
H16 H 0.3508 0.4743 0.7197 0.080 Uiso 1 1 calc R U . . .
C17 C 0.3803(3) 0.5909(3) 0.6567(2) 0.0527(12) Uani 1 1 d . . . . .
H17 H 0.4015 0.5631 0.6173 0.063 Uiso 1 1 calc R U . . .
C18 C 0.5597(4) 0.6107(5) 0.7248(3) 0.0846(18) Uani 1 1 d . . . . .
H18 H 0.5814 0.5866 0.6844 0.102 Uiso 1 1 calc R U . . .
C19 C 0.5351(4) 0.5555(5) 0.7809(4) 0.0900(19) Uani 1 1 d . . . . .
H19 H 0.5379 0.4886 0.7847 0.108 Uiso 1 1 calc R U . . .
C20 C 0.5056(4) 0.6195(6) 0.8308(3) 0.098(2) Uani 1 1 d . . . . .
H20 H 0.4847 0.6025 0.8732 0.117 Uiso 1 1 calc R U . . .
C21 C 0.5131(4) 0.7119(5) 0.8052(3) 0.091(2) Uani 1 1 d . . . . .
H21 H 0.4985 0.7683 0.8279 0.109 Uiso 1 1 calc R U . . .
C22 C 0.5463(4) 0.7071(5) 0.7395(3) 0.0853(18) Uani 1 1 d . . . . .
H22 H 0.5572 0.7593 0.7110 0.102 Uiso 1 1 calc R U . . .
C23 C 0.6543(3) 0.7686(3) 0.5708(2) 0.0490(12) Uani 1 1 d . . . . .
C24 C 0.7158(3) 0.6931(3) 0.5813(2) 0.0560(13) Uani 1 1 d . . . . .
C25 C 0.7951(4) 0.7091(5) 0.6010(3) 0.089(2) Uani 1 1 d . . . . .
H25 H 0.8165 0.7675 0.6161 0.107 Uiso 1 1 calc R U . . .
C26 C 0.8374(5) 0.6202(6) 0.5937(4) 0.117(3) Uani 1 1 d . . . . .
H26 H 0.8912 0.6104 0.6026 0.140 Uiso 1 1 calc R U . . .
C27 C 0.7823(4) 0.5500(5) 0.5706(3) 0.095(2) Uani 1 1 d . . . . .
H27 H 0.7936 0.4853 0.5622 0.114 Uiso 1 1 calc R U . . .
C28 C 0.7078(4) 0.5941(3) 0.5623(3) 0.0716(16) Uani 1 1 d . . . . .
H28 H 0.6613 0.5640 0.5472 0.086 Uiso 1 1 calc R U . . .
C29A C 0.7511(5) 0.7462(6) 0.4218(4) 0.080(3) Uani 0.459(11) 1 d G U P A 1
H29A H 0.7039 0.7802 0.4156 0.097 Uiso 0.459(11) 1 calc R U P A 1
C30A C 0.8239(5) 0.7808(6) 0.4518(4) 0.081(3) Uani 0.459(11) 1 d G U P A 1
H30A H 0.8320 0.8425 0.4695 0.097 Uiso 0.459(11) 1 calc R U P A 1
C31A C 0.8814(10) 0.7066(10) 0.4502(8) 0.080(3) Uani 0.459(11) 1 d . U P A 1
H31A H 0.9336 0.7138 0.4655 0.096 Uiso 0.459(11) 1 calc R U P A 1
C32A C 0.8494(15) 0.6180(12) 0.4219(11) 0.084(3) Uani 0.459(11) 1 d . U P A 1
H32A H 0.8741 0.5584 0.4167 0.100 Uiso 0.459(11) 1 calc R U P A 1
C33A C 0.7674(12) 0.6466(14) 0.4034(10) 0.083(3) Uani 0.459(11) 1 d . U P A 1
H33A H 0.7306 0.6056 0.3824 0.099 Uiso 0.459(11) 1 calc R U P A 1
C29B C 0.7579(8) 0.7576(11) 0.4241(7) 0.080(3) Uani 0.541(11) 1 d . U P A 2
H29B H 0.7266 0.8121 0.4315 0.096 Uiso 0.541(11) 1 calc R U P A 2
C30B C 0.8388(5) 0.7527(6) 0.4296(5) 0.086(3) Uani 0.541(11) 1 d G U P A 2
H30B H 0.8723 0.8043 0.4398 0.103 Uiso 0.541(11) 1 calc R U P A 2
C31B C 0.8629(11) 0.6592(12) 0.4174(9) 0.089(3) Uani 0.541(11) 1 d . U P A 2
H31B H 0.9152 0.6377 0.4191 0.106 Uiso 0.541(11) 1 calc R U P A 2
C32B C 0.7981(10) 0.6024(10) 0.4025(7) 0.079(3) Uani 0.541(11) 1 d . U P A 2
H32B H 0.7979 0.5366 0.3926 0.094 Uiso 0.541(11) 1 calc R U P A 2
C33B C 0.7307(9) 0.6657(10) 0.4054(7) 0.073(3) Uani 0.541(11) 1 d . U P A 2
H33B H 0.6781 0.6486 0.3964 0.087 Uiso 0.541(11) 1 calc R U P A 2
C34A C 0.4425(12) 0.7025(13) 0.3784(9) 0.109(3) Uani 0.334(7) 1 d D U P B 1
H34A H 0.4021 0.7426 0.3555 0.131 Uiso 0.334(7) 1 calc R U P B 1
C35A C 0.5072(7) 0.6754(11) 0.3308(7) 0.131(4) Uani 0.334(7) 1 d DG U P B 1
H35A H 0.5398 0.7309 0.3221 0.196 Uiso 0.334(7) 1 calc R U P B 1
H35B H 0.4846 0.6525 0.2882 0.196 Uiso 0.334(7) 1 calc R U P B 1
H35C H 0.5390 0.6253 0.3513 0.196 Uiso 0.334(7) 1 calc R U P B 1
C36A C 0.4063(15) 0.6182(15) 0.4146(12) 0.124(4) Uani 0.334(7) 1 d D U P B 1
H36A H 0.4182 0.6222 0.4629 0.185 Uiso 0.334(7) 1 calc R U P B 1
H36B H 0.4276 0.5592 0.3964 0.185 Uiso 0.334(7) 1 calc R U P B 1
H36C H 0.3497 0.6190 0.4077 0.185 Uiso 0.334(7) 1 calc R U P B 1
C34B C 0.4601(8) 0.6628(7) 0.4075(6) 0.108(3) Uani 0.666(7) 1 d D U P B 2
H34B H 0.5036 0.6636 0.3743 0.129 Uiso 0.666(7) 1 calc R U P B 2
C35B C 0.3980(8) 0.6684(8) 0.3514(6) 0.141(4) Uani 0.666(7) 1 d D U P B 2
H35D H 0.4196 0.7008 0.3121 0.212 Uiso 0.666(7) 1 calc R U P B 2
H35E H 0.3528 0.7036 0.3677 0.212 Uiso 0.666(7) 1 calc R U P B 2
H35F H 0.3820 0.6042 0.3385 0.212 Uiso 0.666(7) 1 calc R U P B 2
C36B C 0.4854(8) 0.5796(7) 0.4356(6) 0.136(4) Uani 0.666(7) 1 d D U P B 2
H36D H 0.5424 0.5813 0.4374 0.204 Uiso 0.666(7) 1 d R U P B 2
H36E H 0.4683 0.5257 0.4080 0.204 Uiso 0.666(7) 1 d R U P B 2
H36F H 0.4651 0.5727 0.4814 0.204 Uiso 0.666(7) 1 d R U P B 2
C37A C 0.7057(5) 1.0463(4) 0.6928(3) 0.096(3) Uani 0.618(7) 1 d DG U P C 1
H37A H 0.7523 1.0430 0.6631 0.116 Uiso 0.618(7) 1 calc R U P C 1
C38A C 0.7250(5) 0.9629(5) 0.7335(3) 0.112(3) Uani 0.618(7) 1 d DG U P C 1
H38A H 0.6781 0.9246 0.7398 0.168 Uiso 0.618(7) 1 calc R U P C 1
H38B H 0.7454 0.9831 0.7775 0.168 Uiso 0.618(7) 1 calc R U P C 1
H38C H 0.7644 0.9251 0.7104 0.168 Uiso 0.618(7) 1 calc R U P C 1
C39A C 0.7196(8) 1.1445(7) 0.7174(6) 0.108(3) Uani 0.618(7) 1 d D U P C 1
H39A H 0.7730 1.1498 0.7350 0.163 Uiso 0.618(7) 1 calc R U P C 1
H39B H 0.6828 1.1593 0.7533 0.163 Uiso 0.618(7) 1 calc R U P C 1
H39C H 0.7122 1.1892 0.6801 0.163 Uiso 0.618(7) 1 calc R U P C 1
C37B C 0.6669(10) 1.0426(11) 0.7140(7) 0.086(3) Uani 0.382(7) 1 d D U P C 2
H37B H 0.6364 1.0948 0.7353 0.104 Uiso 0.382(7) 1 calc R U P C 2
C38B C 0.7530(9) 1.0680(16) 0.7129(9) 0.114(4) Uani 0.382(7) 1 d D U P C 2
H38D H 0.7835 1.0115 0.7018 0.171 Uiso 0.382(7) 1 calc R U P C 2
H38E H 0.7692 1.0917 0.7573 0.171 Uiso 0.382(7) 1 calc R U P C 2
H38F H 0.7618 1.1170 0.6788 0.171 Uiso 0.382(7) 1 calc R U P C 2
C39B C 0.6461(5) 0.9507(5) 0.7441(3) 0.105(4) Uani 0.382(7) 1 d DG U P C 2
H39D H 0.5915 0.9361 0.7334 0.158 Uiso 0.382(7) 1 calc R U P C 2
H39E H 0.6532 0.9538 0.7931 0.158 Uiso 0.382(7) 1 calc R U P C 2
H39F H 0.6796 0.9010 0.7257 0.158 Uiso 0.382(7) 1 calc R U P C 2
C40A C 0.3982(12) 1.0802(11) 0.7372(7) 0.107(3) Uani 0.446(9) 1 d D U P D 1
H40A H 0.3417 1.0630 0.7383 0.129 Uiso 0.446(9) 1 calc R U P D 1
C41A C 0.4327(13) 1.0354(12) 0.7926(8) 0.133(4) Uani 0.446(9) 1 d D U P D 1
H41A H 0.4384 0.9676 0.7831 0.200 Uiso 0.446(9) 1 calc R U P D 1
H41B H 0.3999 1.0439 0.8322 0.200 Uiso 0.446(9) 1 calc R U P D 1
H41C H 0.4841 1.0632 0.8014 0.200 Uiso 0.446(9) 1 calc R U P D 1
C42A C 0.4012(12) 1.1903(10) 0.7296(9) 0.119(4) Uani 0.446(9) 1 d D U P D 1
H42A H 0.4540 1.2128 0.7399 0.178 Uiso 0.446(9) 1 calc R U P D 1
H42B H 0.3645 1.2193 0.7610 0.178 Uiso 0.446(9) 1 calc R U P D 1
H42C H 0.3869 1.2079 0.6833 0.178 Uiso 0.446(9) 1 calc R U P D 1
C40B C 0.4554(9) 1.0854(9) 0.7358(5) 0.096(3) Uani 0.554(9) 1 d D U P D 2
H40B H 0.5016 1.1265 0.7273 0.115 Uiso 0.554(9) 1 calc R U P D 2
C41B C 0.4821(6) 0.9948(7) 0.7762(4) 0.121(3) Uani 0.554(9) 1 d DG U P D 2
H41D H 0.4375 0.9524 0.7822 0.181 Uiso 0.554(9) 1 calc R U P D 2
H41E H 0.5026 1.0138 0.8205 0.181 Uiso 0.554(9) 1 calc R U P D 2
H41F H 0.5228 0.9617 0.7512 0.181 Uiso 0.554(9) 1 calc R U P D 2
C42B C 0.3940(9) 1.1424(11) 0.7711(7) 0.135(4) Uani 0.554(9) 1 d D U P D 2
H42D H 0.3677 1.1840 0.7385 0.203 Uiso 0.554(9) 1 calc R U P D 2
H42E H 0.4184 1.1808 0.8066 0.203 Uiso 0.554(9) 1 calc R U P D 2
H42F H 0.3558 1.0994 0.7912 0.203 Uiso 0.554(9) 1 calc R U P D 2
O3 O 0.40980(17) 0.91214(17) 0.49540(12) 0.0396(7) Uani 1 1 d . . . . .

loop_
_atom_site_aniso_label
_atom_site_aniso_U_11
_atom_site_aniso_U_22
_atom_site_aniso_U_33
_atom_site_aniso_U_23
_atom_site_aniso_U_13
_atom_site_aniso_U_12
Fe1 0.0459(4) 0.0394(3) 0.0571(4) -0.0005(3) -0.0025(3) 0.0072(3)
Fe2 0.0655(5) 0.0498(4) 0.0401(4) 0.0062(3) -0.0056(3) 0.0040(3)
Fe3 0.0571(5) 0.0573(4) 0.0720(5) 0.0053(4) 0.0124(4) 0.0139(4)
Ti1 0.0490(5) 0.0375(4) 0.0339(4) -0.0018(3) -0.0077(3) 0.0042(4)
Ti2 0.0537(5) 0.0330(4) 0.0304(4) -0.0031(3) -0.0019(3) 0.0023(4)
Ti3 0.0566(5) 0.0283(4) 0.0347(4) -0.0035(3) -0.0023(4) 0.0028(4)
O1 0.0490(18) 0.0364(14) 0.0299(14) -0.0008(11) -0.0040(12) 0.0043(13)
O2 0.0519(18) 0.0298(13) 0.0349(14) -0.0030(11) 0.0011(13) 0.0051(13)
O4 0.0506(19) 0.0453(16) 0.0452(17) -0.0010(13) 0.0009(15) 0.0029(15)
O5 0.0473(19) 0.0544(18) 0.0483(18) 0.0061(14) -0.0031(15) 0.0026(15)
O6 0.067(2) 0.0387(16) 0.0421(16) 0.0052(13) 0.0048(15) 0.0029(15)
O7 0.061(2) 0.0374(15) 0.0406(17) 0.0010(13) 0.0002(15) -0.0007(14)
O8 0.056(2) 0.0368(16) 0.0588(19) 0.0058(14) 0.0039(17) 0.0095(15)
O9 0.062(2) 0.0449(17) 0.0434(17) 0.0030(13) -0.0074(15) 0.0116(16)
O10 0.092(3) 0.0368(15) 0.0491(18) -0.0140(13) 0.0000(17) -0.0095(16)
O11 0.060(2) 0.0640(18) 0.0402(16) -0.0099(14) -0.0152(15) 0.0004(16)
O12 0.072(2) 0.0568(17) 0.0341(15) -0.0132(13) 0.0038(15) -0.0003(16)
C1 0.050(3) 0.030(2) 0.057(3) -0.002(2) -0.002(2) 0.009(2)
C2 0.047(3) 0.037(2) 0.059(3) -0.003(2) 0.002(2) 0.007(2)
C3 0.053(3) 0.044(3) 0.080(3) 0.004(2) -0.002(3) 0.010(2)
C4 0.042(3) 0.052(3) 0.115(5) -0.007(3) -0.002(3) 0.012(3)
C5 0.067(4) 0.060(3) 0.081(4) -0.007(3) 0.029(3) 0.001(3)
C6 0.064(4) 0.052(3) 0.060(3) -0.011(2) 0.014(3) 0.001(3)
C7 0.092(5) 0.076(4) 0.070(4) -0.008(3) 0.017(4) 0.013(4)
C8 0.072(4) 0.061(3) 0.079(4) -0.022(3) -0.027(3) 0.014(3)
C9 0.082(4) 0.041(3) 0.096(4) -0.003(3) 0.001(4) -0.001(3)
C10 0.085(5) 0.053(3) 0.090(4) -0.009(3) -0.033(4) 0.027(3)
C11 0.046(3) 0.065(4) 0.130(6) -0.031(4) 0.010(4) 0.015(3)
C12 0.050(3) 0.042(2) 0.040(2) 0.008(2) -0.009(2) -0.003(2)
C13 0.049(3) 0.045(2) 0.043(2) 0.0054(19) -0.005(2) -0.005(2)
C14 0.055(3) 0.053(3) 0.059(3) 0.008(2) 0.009(2) 0.004(2)
C15 0.074(4) 0.071(3) 0.056(3) 0.017(3) 0.011(3) -0.007(3)
C16 0.093(4) 0.046(3) 0.061(3) 0.014(2) -0.004(3) -0.019(3)
C17 0.066(3) 0.044(2) 0.048(3) 0.006(2) -0.009(2) -0.010(2)
C18 0.069(4) 0.108(5) 0.077(4) -0.010(4) -0.006(3) 0.012(4)
C19 0.082(5) 0.084(4) 0.104(5) 0.024(4) -0.020(4) 0.020(4)
C20 0.097(5) 0.138(6) 0.058(4) 0.018(4) -0.029(3) 0.023(5)
C21 0.099(5) 0.098(5) 0.075(4) -0.027(4) -0.030(4) 0.002(4)
C22 0.072(4) 0.091(4) 0.092(5) 0.004(4) -0.030(4) -0.019(4)
C23 0.063(3) 0.047(3) 0.037(2) 0.012(2) 0.007(2) 0.015(3)
C24 0.066(3) 0.057(3) 0.045(3) 0.013(2) 0.005(2) 0.024(3)
C25 0.090(5) 0.095(4) 0.081(4) -0.018(3) -0.033(4) 0.042(4)
C26 0.114(7) 0.138(6) 0.097(5) -0.005(5) -0.025(5) 0.077(6)
C27 0.119(6) 0.077(4) 0.088(5) 0.031(4) 0.021(4) 0.062(4)
C28 0.091(4) 0.046(3) 0.078(4) 0.019(3) 0.031(3) 0.019(3)
C29A 0.100(6) 0.075(6) 0.067(6) 0.011(6) 0.021(6) 0.014(6)
C30A 0.088(6) 0.066(5) 0.089(6) 0.001(5) 0.046(5) 0.022(5)
C31A 0.084(6) 0.067(6) 0.091(6) -0.002(5) 0.033(6) 0.012(5)
C32A 0.102(7) 0.066(6) 0.083(6) -0.001(6) 0.041(6) 0.015(7)
C33A 0.103(7) 0.083(7) 0.063(5) -0.010(6) 0.027(7) 0.015(7)
C29B 0.104(6) 0.071(5) 0.065(5) 0.015(5) 0.016(5) 0.014(5)
C30B 0.101(6) 0.079(6) 0.079(5) 0.005(5) 0.030(5) -0.006(6)
C31B 0.093(6) 0.093(7) 0.081(6) -0.002(6) 0.040(5) 0.017(6)
C32B 0.091(7) 0.074(6) 0.071(5) -0.002(5) 0.018(5) 0.028(6)
C33B 0.083(6) 0.074(6) 0.062(5) -0.004(5) 0.016(5) 0.021(5)
C34A 0.148(7) 0.073(6) 0.107(6) -0.024(6) -0.028(6) -0.016(6)
C35A 0.169(9) 0.103(8) 0.120(8) -0.036(7) -0.002(8) -0.021(8)
C36A 0.149(9) 0.087(8) 0.134(8) -0.014(8) -0.015(8) -0.030(8)
C34B 0.155(6) 0.069(5) 0.098(5) -0.011(4) -0.044(5) -0.022(5)
C35B 0.164(8) 0.119(6) 0.141(7) -0.051(6) -0.051(7) -0.025(6)
C36B 0.176(8) 0.062(5) 0.168(7) -0.021(5) -0.029(7) -0.015(6)
C37A 0.105(6) 0.108(5) 0.075(5) -0.022(4) -0.051(4) -0.007(5)
C38A 0.122(7) 0.127(6) 0.086(6) 0.003(5) -0.059(5) 0.016(6)
C39A 0.125(7) 0.114(6) 0.086(6) -0.035(5) -0.036(5) -0.017(6)
C37B 0.092(5) 0.103(5) 0.063(5) -0.016(5) -0.017(5) -0.012(5)
C38B 0.107(8) 0.140(8) 0.095(7) -0.010(8) -0.038(7) -0.014(8)
C39B 0.124(7) 0.119(7) 0.071(6) -0.006(6) -0.019(6) -0.009(7)
C40A 0.124(6) 0.123(6) 0.075(5) -0.039(5) -0.006(6) 0.009(6)
C41A 0.165(9) 0.150(8) 0.085(7) -0.009(7) 0.018(7) 0.027(8)
C42A 0.151(8) 0.115(8) 0.090(7) -0.029(7) 0.009(7) 0.005(7)
C40B 0.105(5) 0.119(5) 0.065(4) -0.025(4) -0.001(5) 0.003(5)
C41B 0.138(7) 0.145(7) 0.078(6) -0.006(6) -0.016(6) 0.012(6)
C42B 0.169(8) 0.153(8) 0.084(7) -0.054(6) 0.010(7) 0.018(7)
O3 0.0515(18) 0.0325(13) 0.0345(14) -0.0036(11) -0.0076(13) 0.0019(13)

loop_
_atom_type_symbol
_atom_type_description
_atom_type_scat_dispersion_real
_atom_type_scat_dispersion_imag
_atom_type_scat_source
C C 0.0033 0.0016 'International Tables Vol C Tables 4.2.6.8 and 6.1.1.4'
H H 0.0000 0.0000 'International Tables Vol C Tables 4.2.6.8 and 6.1.1.4'
O O 0.0106 0.0060 'International Tables Vol C Tables 4.2.6.8 and 6.1.1.4'
Ti Ti 0.2776 0.4457 'International Tables Vol C Tables 4.2.6.8 and 6.1.1.4'
Fe Fe 0.3463 0.8444 'International Tables Vol C Tables 4.2.6.8 and 6.1.1.4'

loop_
_geom_angle_atom_site_label_1
_geom_angle_atom_site_label_2
_geom_angle_atom_site_label_3
_geom_angle
_geom_angle_site_symmetry_1
_geom_angle_site_symmetry_3
C3 Fe1 C2 40.81(18) . .
C3 Fe1 C7 107.2(2) . .
C2 Fe1 C7 119.5(2) . .
C3 Fe1 C4 40.84(19) . .
C2 Fe1 C4 68.75(19) . .
C7 Fe1 C4 125.6(3) . .
C3 Fe1 C11 124.9(2) . .
C2 Fe1 C11 107.1(2) . .
C7 Fe1 C11 40.2(2) . .
C4 Fe1 C11 162.3(3) . .
C3 Fe1 C9 155.1(2) . .
C2 Fe1 C9 163.5(2) . .
C7 Fe1 C9 67.2(2) . .
C4 Fe1 C9 121.2(2) . .
C11 Fe1 C9 67.4(2) . .
C3 Fe1 C8 119.8(2) . .
C2 Fe1 C8 154.0(2) . .
C7 Fe1 C8 39.9(2) . .
C4 Fe1 C8 108.1(2) . .
C11 Fe1 C8 67.6(2) . .
C9 Fe1 C8 40.2(2) . .
C3 Fe1 C10 162.1(3) . .
C2 Fe1 C10 125.7(2) . .
C7 Fe1 C10 67.2(2) . .
C4 Fe1 C10 156.2(3) . .
C11 Fe1 C10 39.9(2) . .
C9 Fe1 C10 40.3(2) . .
C8 Fe1 C10 67.6(2) . .
C3 Fe1 C6 68.7(2) . .
C2 Fe1 C6 40.74(17) . .
C7 Fe1 C6 154.4(3) . .
C4 Fe1 C6 68.8(2) . .
C11 Fe1 C6 120.1(2) . .
C9 Fe1 C6 127.1(2) . .
C8 Fe1 C6 164.2(2) . .
C10 Fe1 C6 108.6(2) . .
C3 Fe1 C5 68.2(2) . .
C2 Fe1 C5 68.34(19) . .
C7 Fe1 C5 163.1(3) . .
C4 Fe1 C5 40.5(2) . .
C11 Fe1 C5 155.6(3) . .
C9 Fe1 C5 109.8(2) . .
C8 Fe1 C5 127.0(2) . .
C10 Fe1 C5 122.1(3) . .
C6 Fe1 C5 40.82(19) . .
C13 Fe2 C21 123.2(2) . .
C13 Fe2 C20 159.3(3) . .
C21 Fe2 C20 39.7(2) . .
C13 Fe2 C22 106.7(2) . .
C21 Fe2 C22 40.4(2) . .
C20 Fe2 C22 67.7(3) . .
C13 Fe2 C18 121.6(2) . .
C21 Fe2 C18 67.3(3) . .
C20 Fe2 C18 67.9(3) . .
C22 Fe2 C18 39.8(2) . .
C13 Fe2 C17 41.41(16) . .
C21 Fe2 C17 160.6(3) . .
C20 Fe2 C17 158.2(3) . .
C22 Fe2 C17 124.1(2) . .
C18 Fe2 C17 108.4(2) . .
C13 Fe2 C19 157.7(3) . .
C21 Fe2 C19 67.2(3) . .
C20 Fe2 C19 40.6(2) . .
C22 Fe2 C19 67.4(3) . .
C18 Fe2 C19 40.2(2) . .
C17 Fe2 C19 122.7(2) . .
C13 Fe2 C14 41.04(17) . .
C21 Fe2 C14 106.7(2) . .
C20 Fe2 C14 123.1(3) . .
C22 Fe2 C14 120.7(2) . .
C18 Fe2 C14 156.4(2) . .
C17 Fe2 C14 69.2(2) . .
C19 Fe2 C14 160.7(2) . .
C13 Fe2 C15 68.66(19) . .
C21 Fe2 C15 121.9(3) . .
C20 Fe2 C15 108.2(3) . .
C22 Fe2 C15 156.9(3) . .
C18 Fe2 C15 161.8(3) . .
C17 Fe2 C15 68.2(2) . .
C19 Fe2 C15 125.3(2) . .
C14 Fe2 C15 40.95(18) . .
C13 Fe2 C16 68.45(18) . .
C21 Fe2 C16 157.4(3) . .
C20 Fe2 C16 123.2(3) . .
C22 Fe2 C16 161.2(3) . .
C18 Fe2 C16 125.9(2) . .
C17 Fe2 C16 40.31(17) . .
C19 Fe2 C16 109.8(2) . .
C14 Fe2 C16 68.4(2) . .
C15 Fe2 C16 40.10(19) . .
C33A Fe3 C31A 70.2(7) . .
C33A Fe3 C32A 43.9(8) . .
C31A Fe3 C32A 42.7(6) . .
C33A Fe3 C24 132.2(6) . .
C31A Fe3 C24 144.6(5) . .
C32A Fe3 C24 172.7(6) . .
C33A Fe3 C30A 70.1(6) . .
C31A Fe3 C30A 41.4(4) . .
C32A Fe3 C30A 72.6(5) . .
C24 Fe3 C30A 113.0(3) . .
C33A Fe3 C28 113.8(6) . .
C31A Fe3 C28 167.7(5) . .
C32A Fe3 C28 131.8(5) . .
C24 Fe3 C28 41.39(19) . .
C30A Fe3 C28 150.5(3) . .
C33A Fe3 C25 166.3(6) . .
C31A Fe3 C25 110.2(6) . .
C32A Fe3 C25 144.8(8) . .
C24 Fe3 C25 40.7(2) . .
C30A Fe3 C25 100.8(3) . .
C28 Fe3 C25 68.9(3) . .
C33A Fe3 C26 152.5(6) . .
C31A Fe3 C26 102.3(6) . .
C32A Fe3 C26 112.6(8) . .
C24 Fe3 C26 69.0(2) . .
C30A Fe3 C26 122.4(4) . .
C28 Fe3 C26 68.6(3) . .
C25 Fe3 C26 41.2(2) . .
C33A Fe3 C29A 42.5(6) . .
C31A Fe3 C29A 70.4(5) . .
C32A Fe3 C29A 74.1(7) . .
C24 Fe3 C29A 106.7(3) . .
C30A Fe3 C29A 41.41(14) . .
C28 Fe3 C29A 120.7(3) . .
C25 Fe3 C29A 124.1(3) . .
C26 Fe3 C29A 161.6(4) . .
C33A Fe3 C27 122.8(6) . .
C31A Fe3 C27 127.4(5) . .
C32A Fe3 C27 107.7(6) . .
C24 Fe3 C27 68.6(2) . .
C30A Fe3 C27 162.4(3) . .
C28 Fe3 C27 40.3(2) . .
C25 Fe3 C27 68.5(3) . .
C26 Fe3 C27 40.5(3) . .
C29A Fe3 C27 156.2(3) . .
C24 Fe3 C29B 106.4(4) . .
C28 Fe3 C29B 124.3(4) . .
C25 Fe3 C29B 120.3(5) . .
C26 Fe3 C29B 156.3(5) . .
C27 Fe3 C29B 161.4(5) . .
C24 Fe3 C30B 130.5(3) . .
C28 Fe3 C30B 162.6(3) . .
C25 Fe3 C30B 115.5(3) . .
C26 Fe3 C30B 126.5(4) . .
C27 Fe3 C30B 156.7(3) . .
C29B Fe3 C30B 38.4(4) . .
O11 Ti1 O1 100.26(13) . .
O11 Ti1 O3 104.34(13) . 3_676
O1 Ti1 O3 100.77(12) . 3_676
O11 Ti1 O9 92.89(13) . .
O1 Ti1 O9 90.67(12) . .
O3 Ti1 O9 157.10(12) 3_676 .
O11 Ti1 O5 92.20(14) . 3_676
O1 Ti1 O5 163.73(11) . 3_676
O3 Ti1 O5 86.05(12) 3_676 3_676
O9 Ti1 O5 78.19(12) . 3_676
O11 Ti1 O2 177.24(13) . .
O1 Ti1 O2 77.36(10) . .
O3 Ti1 O2 77.60(10) 3_676 .
O9 Ti1 O2 85.77(11) . .
O5 Ti1 O2 89.89(11) 3_676 .
O11 Ti1 Ti3 140.67(11) . .
O1 Ti1 Ti3 42.90(7) . .
O3 Ti1 Ti3 97.45(8) 3_676 .
O9 Ti1 Ti3 77.47(9) . .
O5 Ti1 Ti3 121.96(9) 3_676 .
O2 Ti1 Ti3 36.64(7) . .
O11 Ti1 Ti2 145.73(10) . 3_676
O1 Ti1 Ti2 97.20(8) . 3_676
O3 Ti1 Ti2 43.06(7) 3_676 3_676
O9 Ti1 Ti2 116.24(8) . 3_676
O5 Ti1 Ti2 77.61(9) 3_676 3_676
O2 Ti1 Ti2 36.69(6) . 3_676
Ti3 Ti1 Ti2 67.78(2) . 3_676
O12 Ti2 O1 100.89(14) . .
O12 Ti2 O2 99.09(12) . 3_676
O1 Ti2 O2 102.35(12) . 3_676
O12 Ti2 O4 96.44(14) . .
O1 Ti2 O4 156.69(11) . .
O2 Ti2 O4 90.06(12) 3_676 .
O12 Ti2 O6 93.48(13) . .
O1 Ti2 O6 86.58(12) . .
O2 Ti2 O6 162.83(13) 3_676 .
O4 Ti2 O6 76.87(12) . .
O12 Ti2 O3 175.81(13) . .
O1 Ti2 O3 77.57(11) . .
O2 Ti2 O3 77.54(10) 3_676 .
O4 Ti2 O3 86.12(11) . .
O6 Ti2 O3 90.34(10) . .
O12 Ti2 Ti3 142.69(11) . .
O1 Ti2 Ti3 43.01(8) . .
O2 Ti2 Ti3 98.48(8) 3_676 .
O4 Ti2 Ti3 116.19(8) . .
O6 Ti2 Ti3 77.93(8) . .
O3 Ti2 Ti3 36.84(7) . .
O12 Ti2 Ti1 140.83(10) . 3_676
O1 Ti2 Ti1 98.14(8) . 3_676
O2 Ti2 Ti1 43.12(8) 3_676 3_676
O4 Ti2 Ti1 77.42(8) . 3_676
O6 Ti2 Ti1 121.67(9) . 3_676
O3 Ti2 Ti1 36.56(7) . 3_676
Ti3 Ti2 Ti1 68.34(2) . 3_676
O10 Ti3 O2 101.74(13) . .
O10 Ti3 O3 99.11(14) . .
O2 Ti3 O3 102.42(12) . .
O10 Ti3 O7 92.99(13) . .
O2 Ti3 O7 160.38(12) . .
O3 Ti3 O7 87.77(12) . .
O10 Ti3 O8 94.33(14) . .
O2 Ti3 O8 87.48(12) . .
O3 Ti3 O8 161.23(12) . .
O7 Ti3 O8 78.46(12) . .
O10 Ti3 O1 176.63(13) . .
O2 Ti3 O1 77.77(10) . .
O3 Ti3 O1 77.80(10) . .
O7 Ti3 O1 88.27(10) . .
O8 Ti3 O1 88.98(11) . .
O10 Ti3 Ti2 140.76(12) . .
O2 Ti3 Ti2 98.61(8) . .
O3 Ti3 Ti2 43.42(8) . .
O7 Ti3 Ti2 77.18(8) . .
O8 Ti3 Ti2 119.88(9) . .
O1 Ti3 Ti2 36.66(7) . .
O10 Ti3 Ti1 143.74(12) . .
O2 Ti3 Ti1 43.31(8) . .
O3 Ti3 Ti1 98.47(8) . .
O7 Ti3 Ti1 119.17(8) . .
O8 Ti3 Ti1 77.69(9) . .
O1 Ti3 Ti1 36.66(7) . .
Ti2 Ti3 Ti1 68.33(2) . .
Ti2 O1 Ti1 135.41(14) . .
Ti2 O1 Ti3 100.34(12) . .
Ti1 O1 Ti3 100.44(11) . .
Ti3 O2 Ti2 133.64(16) . 3_676
Ti3 O2 Ti1 100.05(11) . .
Ti2 O2 Ti1 100.19(11) 3_676 .
C1 O4 Ti2 129.3(3) . .
C1 O5 Ti1 128.7(3) . 3_676
C12 O6 Ti2 128.5(3) . .
C12 O7 Ti3 130.0(3) . .
C23 O8 Ti3 128.9(3) . .
C23 O9 Ti1 129.6(3) . .
C34B O10 Ti3 150.8(5) . .
C34A O10 Ti3 162.9(9) . .
C37A O11 Ti1 147.8(4) . .
C37B O11 Ti1 156.5(6) . .
C40A O12 Ti2 152.7(8) . .
C40B O12 Ti2 162.8(6) . .
O5 C1 O4 124.1(4) . .
O5 C1 C2 118.8(4) . .
O4 C1 C2 117.1(4) . .
C3 C2 C6 108.2(4) . .
C3 C2 C1 125.6(4) . .
C6 C2 C1 125.9(4) . .
C3 C2 Fe1 69.4(3) . .
C6 C2 Fe1 70.1(2) . .
C1 C2 Fe1 121.3(3) . .
C2 C3 C4 108.3(5) . .
C2 C3 Fe1 69.8(3) . .
C4 C3 Fe1 69.8(3) . .
C2 C3 H3 125.9 . .
C4 C3 H3 125.9 . .
Fe1 C3 H3 126.1 . .
C5 C4 C3 107.8(5) . .
C5 C4 Fe1 70.3(3) . .
C3 C4 Fe1 69.3(3) . .
C5 C4 H4 126.1 . .
C3 C4 H4 126.1 . .
Fe1 C4 H4 125.8 . .
C4 C5 C6 108.5(5) . .
C4 C5 Fe1 69.2(3) . .
C6 C5 Fe1 69.5(3) . .
C4 C5 H5 125.8 . .
C6 C5 H5 125.8 . .
Fe1 C5 H5 127.1 . .
C2 C6 C5 107.3(5) . .
C2 C6 Fe1 69.2(3) . .
C5 C6 Fe1 69.7(3) . .
C2 C6 H6 126.4 . .
C5 C6 H6 126.4 . .
Fe1 C6 H6 126.3 . .
C8 C7 C11 108.6(6) . .
C8 C7 Fe1 70.2(3) . .
C11 C7 Fe1 70.0(3) . .
C8 C7 H7 125.7 . .
C11 C7 H7 125.7 . .
Fe1 C7 H7 125.8 . .
C7 C8 C9 107.6(5) . .
C7 C8 Fe1 69.9(3) . .
C9 C8 Fe1 69.9(3) . .
C7 C8 H8 126.2 . .
C9 C8 H8 126.2 . .
Fe1 C8 H8 125.6 . .
C8 C9 C10 108.0(5) . .
C8 C9 Fe1 70.0(3) . .
C10 C9 Fe1 69.9(3) . .
C8 C9 H9 126.0 . .
C10 C9 H9 126.0 . .
Fe1 C9 H9 125.7 . .
C11 C10 C9 108.1(5) . .
C11 C10 Fe1 70.0(3) . .
C9 C10 Fe1 69.8(3) . .
C11 C10 H10 126.0 . .
C9 C10 H10 126.0 . .
Fe1 C10 H10 125.9 . .
C10 C11 C7 107.7(5) . .
C10 C11 Fe1 70.2(3) . .
C7 C11 Fe1 69.8(3) . .
C10 C11 H11 126.1 . .
C7 C11 H11 126.1 . .
Fe1 C11 H11 125.5 . .
O7 C12 O6 125.1(4) . .
O7 C12 C13 118.0(4) . .
O6 C12 C13 116.9(4) . .
C14 C13 C17 108.2(4) . .
C14 C13 C12 126.4(4) . .
C17 C13 C12 125.0(4) . .
C14 C13 Fe2 70.3(3) . .
C17 C13 Fe2 69.9(2) . .
C12 C13 Fe2 120.2(3) . .
C13 C14 C15 107.1(4) . .
C13 C14 Fe2 68.7(3) . .
C15 C14 Fe2 70.0(3) . .
C13 C14 H14 126.4 . .
C15 C14 H14 126.4 . .
Fe2 C14 H14 126.4 . .
C16 C15 C14 108.2(4) . .
C16 C15 Fe2 69.9(3) . .
C14 C15 Fe2 69.1(3) . .
C16 C15 H15 125.9 . .
C14 C15 H15 125.9 . .
Fe2 C15 H15 126.7 . .
C15 C16 C17 109.1(4) . .
C15 C16 Fe2 69.9(3) . .
C17 C16 Fe2 69.2(3) . .
C15 C16 H16 125.5 . .
C17 C16 H16 125.5 . .
Fe2 C16 H16 127.0 . .
C16 C17 C13 107.4(4) . .
C16 C17 Fe2 70.5(3) . .
C13 C17 Fe2 68.7(2) . .
C16 C17 H17 126.3 . .
C13 C17 H17 126.3 . .
Fe2 C17 H17 126.1 . .
C22 C18 C19 108.3(6) . .
C22 C18 Fe2 70.0(4) . .
C19 C18 Fe2 70.0(4) . .
C22 C18 H18 125.8 . .
C19 C18 H18 125.8 . .
Fe2 C18 H18 125.7 . .
C18 C19 C20 107.7(6) . .
C18 C19 Fe2 69.8(3) . .
C20 C19 Fe2 69.5(3) . .
C18 C19 H19 126.1 . .
C20 C19 H19 126.1 . .
Fe2 C19 H19 126.1 . .
C21 C20 C19 107.5(6) . .
C21 C20 Fe2 70.0(3) . .
C19 C20 Fe2 69.9(3) . .
C21 C20 H20 126.3 . .
C19 C20 H20 126.3 . .
Fe2 C20 H20 125.4 . .
C20 C21 C22 108.9(6) . .
C20 C21 Fe2 70.3(4) . .
C22 C21 Fe2 70.0(3) . .
C20 C21 H21 125.5 . .
C22 C21 H21 125.5 . .
Fe2 C21 H21 125.8 . .
C18 C22 C21 107.6(6) . .
C18 C22 Fe2 70.1(4) . .
C21 C22 Fe2 69.6(4) . .
C18 C22 H22 126.2 . .
C21 C22 H22 126.2 . .
Fe2 C22 H22 125.7 . .
O8 C23 O9 125.0(4) . .
O8 C23 C24 118.6(4) . .
O9 C23 C24 116.4(5) . .
C25 C24 C28 108.1(5) . .
C25 C24 C23 125.9(5) . .
C28 C24 C23 125.3(5) . .
C25 C24 Fe3 70.3(3) . .
C28 C24 Fe3 69.9(3) . .
C23 C24 Fe3 118.0(3) . .
C24 C25 C26 108.1(6) . .
C24 C25 Fe3 69.0(3) . .
C26 C25 Fe3 69.9(4) . .
C24 C25 H25 126.0 . .
C26 C25 H25 126.0 . .
Fe3 C25 H25 126.6 . .
C27 C26 C25 107.3(6) . .
C27 C26 Fe3 70.0(4) . .
C25 C26 Fe3 68.9(3) . .
C27 C26 H26 126.4 . .
C25 C26 H26 126.4 . .
Fe3 C26 H26 126.4 . .
C28 C27 C26 108.7(6) . .
C28 C27 Fe3 69.0(3) . .
C26 C27 Fe3 69.5(4) . .
C28 C27 H27 125.7 . .
C26 C27 H27 125.7 . .
Fe3 C27 H27 127.4 . .
C27 C28 C24 107.8(6) . .
C27 C28 Fe3 70.7(3) . .
C24 C28 Fe3 68.8(3) . .
C27 C28 H28 126.1 . .
C24 C28 H28 126.1 . .
Fe3 C28 H28 126.1 . .
C30A C29A C33A 104.7(9) . .
C30A C29A Fe3 68.2(3) . .
C33A C29A Fe3 66.0(8) . .
C30A C29A H29A 127.7 . .
C33A C29A H29A 127.7 . .
Fe3 C29A H29A 129.6 . .
C31A C30A C29A 109.4(9) . .
C31A C30A Fe3 68.3(6) . .
C29A C30A Fe3 70.4(3) . .
C31A C30A H30A 125.3 . .
C29A C30A H30A 125.3 . .
Fe3 C30A H30A 127.6 . .
C30A C31A C32A 111.9(15) . .
C30A C31A Fe3 70.3(7) . .
C32A C31A Fe3 68.8(9) . .
C30A C31A H31A 124.1 . .
C32A C31A H31A 124.1 . .
Fe3 C31A H31A 128.6 . .
C31A C32A C33A 102.1(15) . .
C31A C32A Fe3 68.6(9) . .
C33A C32A Fe3 67.3(10) . .
C31A C32A H32A 129.0 . .
C33A C32A H32A 129.0 . .
Fe3 C32A H32A 126.7 . .
C29A C33A C32A 111.9(16) . .
C29A C33A Fe3 71.6(8) . .
C32A C33A Fe3 68.9(11) . .
C29A C33A H33A 124.1 . .
C32A C33A H33A 124.1 . .
Fe3 C33A H33A 127.2 . .
C30B C29B C33B 107.3(13) . .
C30B C29B Fe3 71.2(7) . .
C33B C29B Fe3 71.8(8) . .
C30B C29B H29B 126.4 . .
C33B C29B H29B 126.4 . .
Fe3 C29B H29B 122.3 . .
C29B C30B C31B 109.3(12) . .
C29B C30B Fe3 70.3(7) . .
C31B C30B Fe3 71.2(7) . .
C29B C30B H30B 125.4 . .
C31B C30B H30B 125.4 . .
Fe3 C30B H30B 124.7 . .
C32B C31B C30B 109.8(15) . .
C32B C31B Fe3 72.1(8) . .
C30B C31B Fe3 70.3(7) . .
C32B C31B H31B 125.1 . .
C30B C31B H31B 125.1 . .
Fe3 C31B H31B 124.1 . .
C31B C32B C33B 105.6(13) . .
C31B C32B Fe3 69.9(9) . .
C33B C32B Fe3 69.6(8) . .
C31B C32B H32B 127.2 . .
C33B C32B H32B 127.2 . .
Fe3 C32B H32B 124.9 . .
C29B C33B C32B 108.0(13) . .
C29B C33B Fe3 69.1(8) . .
C32B C33B Fe3 70.7(8) . .
C29B C33B H33B 126.0 . .
C32B C33B H33B 126.0 . .
Fe3 C33B H33B 125.8 . .
O10 C34A C35A 105.0(13) . .
O10 C34A C36A 102.2(16) . .
C35A C34A C36A 113.7(15) . .
O10 C34A H34A 111.8 . .
C35A C34A H34A 111.8 . .
C36A C34A H34A 111.8 . .
C34A C35A H35A 109.5 . .
C34A C35A H35B 109.5 . .
H35A C35A H35B 109.5 . .
C34A C35A H35C 109.5 . .
H35A C35A H35C 109.5 . .
H35B C35A H35C 109.5 . .
C34A C36A H36A 109.5 . .
C34A C36A H36B 109.5 . .
H36A C36A H36B 109.5 . .
C34A C36A H36C 109.5 . .
H36A C36A H36C 109.5 . .
H36B C36A H36C 109.5 . .
C36B C34B O10 123.0(9) . .
C36B C34B C35B 123.6(9) . .
O10 C34B C35B 112.9(8) . .
C36B C34B H34B 92.4 . .
O10 C34B H34B 92.4 . .
C35B C34B H34B 92.4 . .
C34B C35B H35D 109.5 . .
C34B C35B H35E 109.5 . .
H35D C35B H35E 109.5 . .
C34B C35B H35F 109.5 . .
H35D C35B H35F 109.5 . .
H35E C35B H35F 109.5 . .
C34B C36B H36D 107.8 . .
C34B C36B H36E 110.3 . .
H36D C36B H36E 109.5 . .
C34B C36B H36F 110.4 . .
H36D C36B H36F 109.5 . .
H36E C36B H36F 109.5 . .
O11 C37A C38A 118.9(3) . .
O11 C37A C39A 115.2(6) . .
C38A C37A C39A 122.3(5) . .
O11 C37A H37A 96.3 . .
C38A C37A H37A 96.3 . .
C39A C37A H37A 96.3 . .
C37A C38A H38A 109.5 . .
C37A C38A H38B 109.5 . .
H38A C38A H38B 109.5 . .
C37A C38A H38C 109.5 . .
H38A C38A H38C 109.5 . .
H38B C38A H38C 109.5 . .
C37A C39A H39A 109.5 . .
C37A C39A H39B 109.5 . .
H39A C39A H39B 109.5 . .
C37A C39A H39C 109.5 . .
H39A C39A H39C 109.5 . .
H39B C39A H39C 109.5 . .
C39B C37B O11 108.0(10) . .
C39B C37B C38B 117.0(13) . .
O11 C37B C38B 100.6(12) . .
C39B C37B H37B 110.3 . .
O11 C37B H37B 110.3 . .
C38B C37B H37B 110.3 . .
C37B C38B H38D 109.5 . .
C37B C38B H38E 109.5 . .
H38D C38B H38E 109.5 . .
C37B C38B H38F 109.5 . .
H38D C38B H38F 109.5 . .
H38E C38B H38F 109.5 . .
C37B C39B H39D 109.5 . .
C37B C39B H39E 109.5 . .
H39D C39B H39E 109.5 . .
C37B C39B H39F 109.5 . .
H39D C39B H39F 109.5 . .
H39E C39B H39F 109.5 . .
C41A C40A O12 115.1(14) . .
C41A C40A C42A 120.8(14) . .
O12 C40A C42A 101.9(12) . .
C41A C40A H40A 106.0 . .
O12 C40A H40A 106.0 . .
C42A C40A H40A 106.0 . .
C40A C41A H41A 109.5 . .
C40A C41A H41B 109.5 . .
H41A C41A H41B 109.5 . .
C40A C41A H41C 109.5 . .
H41A C41A H41C 109.5 . .
H41B C41A H41C 109.5 . .
C40A C42A H42A 109.5 . .
C40A C42A H42B 109.5 . .
H42A C42A H42B 109.5 . .
C40A C42A H42C 109.5 . .
H42A C42A H42C 109.5 . .
H42B C42A H42C 109.5 . .
O12 C40B C42B 110.8(10) . .
O12 C40B C41B 104.7(8) . .
C42B C40B C41B 113.5(11) . .
O12 C40B H40B 109.2 . .
C42B C40B H40B 109.2 . .
C41B C40B H40B 109.2 . .
C40B C41B H41D 109.5 . .
C40B C41B H41E 109.5 . .
H41D C41B H41E 109.5 . .
C40B C41B H41F 109.5 . .
H41D C41B H41F 109.5 . .
H41E C41B H41F 109.5 . .
C40B C42B H42D 109.5 . .
C40B C42B H42E 109.5 . .
H42D C42B H42E 109.5 . .
C40B C42B H42F 109.5 . .
H42D C42B H42F 109.5 . .
H42E C42B H42F 109.5 . .
Ti3 O3 Ti1 135.45(15) . 3_676
Ti3 O3 Ti2 99.73(11) . .
Ti1 O3 Ti2 100.37(11) 3_676 .

loop_
_geom_bond_atom_site_label_1
_geom_bond_atom_site_label_2
_geom_bond_distance
_geom_bond_site_symmetry_2
Fe1 C3 2.031(4) .
Fe1 C2 2.036(4) .
Fe1 C7 2.036(5) .
Fe1 C4 2.037(5) .
Fe1 C11 2.039(5) .
Fe1 C9 2.039(5) .
Fe1 C8 2.040(5) .
Fe1 C10 2.041(5) .
Fe1 C6 2.048(5) .
Fe1 C5 2.051(5) .
Fe2 C13 2.016(4) .
Fe2 C21 2.023(6) .
Fe2 C20 2.027(6) .
Fe2 C22 2.029(6) .
Fe2 C18 2.030(6) .
Fe2 C17 2.031(4) .
Fe2 C19 2.032(6) .
Fe2 C14 2.036(5) .
Fe2 C15 2.048(5) .
Fe2 C16 2.048(5) .
Fe3 C33A 1.963(19) .
Fe3 C31A 1.982(14) .
Fe3 C32A 1.985(19) .
Fe3 C24 2.006(5) .
Fe3 C30A 2.009(7) .
Fe3 C28 2.021(5) .
Fe3 C25 2.022(6) .
Fe3 C26 2.036(7) .
Fe3 C29A 2.039(8) .
Fe3 C27 2.042(6) .
Fe3 C29B 2.071(12) .
Fe3 C30B 2.082(7) .
Ti1 O11 1.763(3) .
Ti1 O1 1.898(3) .
Ti1 O3 1.899(3) 3_676
Ti1 O9 2.047(3) .
Ti1 O5 2.082(3) 3_676
Ti1 O2 2.178(3) .
Ti1 Ti3 3.1261(11) .
Ti1 Ti2 3.1358(10) 3_676
Ti2 O12 1.754(3) .
Ti2 O1 1.894(3) .
Ti2 O2 1.903(2) 3_676
Ti2 O4 2.059(3) .
Ti2 O6 2.075(3) .
Ti2 O3 2.177(2) .
Ti2 Ti3 3.1210(10) .
Ti2 Ti1 3.1357(10) 3_676
Ti3 O10 1.764(3) .
Ti3 O2 1.895(3) .
Ti3 O3 1.899(3) .
Ti3 O7 2.060(3) .
Ti3 O8 2.063(3) .
Ti3 O1 2.164(3) .
O2 Ti2 1.903(2) 3_676
O4 C1 1.274(5) .
O5 C1 1.265(5) .
O5 Ti1 2.082(3) 3_676
O6 C12 1.265(5) .
O7 C12 1.262(5) .
O8 C23 1.257(6) .
O9 C23 1.271(5) .
O10 C34B 1.384(9) .
O10 C34A 1.424(16) .
O11 C37A 1.390(6) .
O11 C37B 1.458(13) .
O12 C40A 1.417(13) .
O12 C40B 1.417(10) .
C1 C2 1.468(6) .
C2 C3 1.418(6) .
C2 C6 1.422(6) .
C3 C4 1.419(7) .
C3 H3 0.9300 .
C4 C5 1.415(8) .
C4 H4 0.9300 .
C5 C6 1.429(7) .
C5 H5 0.9300 .
C6 H6 0.9300 .
C7 C8 1.393(8) .
C7 C11 1.402(8) .
C7 H7 0.9300 .
C8 C9 1.401(7) .
C8 H8 0.9300 .
C9 C10 1.405(8) .
C9 H9 0.9300 .
C10 C11 1.391(8) .
C10 H10 0.9300 .
C11 H11 0.9300 .
C12 C13 1.480(6) .
C13 C14 1.420(6) .
C13 C17 1.431(6) .
C14 C15 1.429(6) .
C14 H14 0.9300 .
C15 C16 1.404(7) .
C15 H15 0.9300 .
C16 C17 1.406(6) .
C16 H16 0.9300 .
C17 H17 0.9300 .
C18 C22 1.383(8) .
C18 C19 1.397(8) .
C18 H18 0.9300 .
C19 C20 1.407(8) .
C19 H19 0.9300 .
C20 C21 1.377(8) .
C20 H20 0.9300 .
C21 C22 1.400(8) .
C21 H21 0.9300 .
C22 H22 0.9300 .
C23 C24 1.483(6) .
C24 C25 1.402(8) .
C24 C28 1.423(7) .
C25 C26 1.427(8) .
C25 H25 0.9300 .
C26 C27 1.412(9) .
C26 H26 0.9300 .
C27 C28 1.401(8) .
C27 H27 0.9300 .
C28 H28 0.9300 .
C29A C30A 1.432(2) .
C29A C33A 1.45(2) .
C29A H29A 0.9300 .
C30A C31A 1.410(14) .
C30A H30A 0.9300 .
C31A C32A 1.44(2) .
C31A H31A 0.9300 .
C32A C33A 1.47(3) .
C32A H32A 0.9300 .
C33A H33A 0.9300 .
C29B C30B 1.366(17) .
C29B C33B 1.40(2) .
C29B H29B 0.9300 .
C30B C31B 1.375(18) .
C30B H30B 0.9300 .
C31B C32B 1.37(2) .
C31B H31B 0.9300 .
C32B C33B 1.434(17) .
C32B H32B 0.9300 .
C33B H33B 0.9300 .
C34A C35A 1.484(17) .
C34A C36A 1.495(17) .
C34A H34A 0.9800 .
C35A H35A 0.9600 .
C35A H35B 0.9600 .
C35A H35C 0.9600 .
C36A H36A 0.9600 .
C36A H36B 0.9600 .
C36A H36C 0.9600 .
C34B C36B 1.342(11) .
C34B C35B 1.503(12) .
C34B H34B 0.9800 .
C35B H35D 0.9600 .
C35B H35E 0.9600 .
C35B H35F 0.9600 .
C36B H36D 0.9599 .
C36B H36E 0.9599 .
C36B H36F 0.9601 .
C37A C38A 1.433(2) .
C37A C39A 1.457(9) .
C37A H37A 0.9800 .
C38A H38A 0.9600 .
C38A H38B 0.9600 .
C38A H38C 0.9600 .
C39A H39A 0.9600 .
C39A H39B 0.9600 .
C39A H39C 0.9600 .
C37B C39B 1.444(14) .
C37B C38B 1.491(15) .
C37B H37B 0.9800 .
C38B H38D 0.9600 .
C38B H38E 0.9600 .
C38B H38F 0.9600 .
C39B H39D 0.9600 .
C39B H39E 0.9600 .
C39B H39F 0.9600 .
C40A C41A 1.365(14) .
C40A C42A 1.531(15) .
C40A H40A 0.9800 .
C41A H41A 0.9600 .
C41A H41B 0.9600 .
C41A H41C 0.9600 .
C42A H42A 0.9600 .
C42A H42B 0.9600 .
C42A H42C 0.9600 .
C40B C42B 1.475(13) .
C40B C41B 1.544(12) .
C40B H40B 0.9800 .
C41B H41D 0.9600 .
C41B H41E 0.9600 .
C41B H41F 0.9600 .
C42B H42D 0.9600 .
C42B H42E 0.9600 .
C42B H42F 0.9600 .
O3 Ti1 1.899(3) 3_676
